data_4121583
loop_
_publ_author_name
'Akerman, Kate J.'
'Fagenson, Alexander M.'
'Cyril, Vidusha'
'Taylor, Michael'
'Muller, Mark T.'
'Akerman, Matthew P.'
'Munro, Orde Q.'

_publ_section_title
;
 Gold(III) Macrocycles: Nucleotide-Specific Unconventional Catalytic
 Inhibitors of Human Topoisomerase I.
;
_journal_issue 15
_journal_name_full 'Journal of the American Chemical Society'
_journal_page_first 5670
_journal_paper_doi 10.1021/ja412350f
_journal_volume 136
_journal_year 2014
_chemical_absolute_configuration unk
_chemical_formula_moiety 'C23 H20 Au N6, C F3 O3 S'
_chemical_formula_sum 'C24 H20 Au F3 N6 O3 S'
_chemical_formula_weight 726.49
_chemical_name_systematic
;
 ?
;
_space_group_IT_number 9
_symmetry_cell_setting monoclinic
_symmetry_space_group_name_Hall 'C -2yc'
_symmetry_space_group_name_H-M 'C 1 c 1'
_atom_sites_solution_hydrogens geom
_atom_sites_solution_primary direct
_atom_sites_solution_secondary difmap
_audit_conform_dict_location ftp://ftp.iucr.org/pub/cif_core.dic
_audit_conform_dict_name cif_core.dic
_audit_conform_dict_version 2.4
_audit_creation_date 2011-09-06T10:15:01-00:00
_audit_creation_method 'WinGX routine CIF_UPDATE'
_cell_angle_alpha 90
_cell_angle_beta 119.057(5)
_cell_angle_gamma 90
_cell_formula_units_Z 8
_cell_length_a 17.092(5)
_cell_length_b 25.520(5)
_cell_length_c 13.625(5)
_cell_measurement_reflns_used 7050
_cell_measurement_temperature 120(2)
_cell_measurement_theta_max 25.9995
_cell_measurement_theta_min 2.7666
_cell_volume 5195(3)
_computing_cell_refinement
;
        CrysAlis RED, Oxford Diffraction Ltd.,
        Version 1.171.33.55 (release 05-01-2010 CrysAlis171 .NET)
        (compiled Jan  5 2010,16:28:46)
;
_computing_data_collection
;
        CrysAlis CCD, Oxford Diffraction Ltd.,
        Version 1.171.33.55 (release 05-01-2010 CrysAlis171 .NET)
        (compiled Jan  5 2010,16:28:46)
;
_computing_data_reduction
;
        CrysAlis RED, Oxford Diffraction Ltd.,
        Version 1.171.33.55 (release 05-01-2010 CrysAlis171 .NET)
        (compiled Jan  5 2010,16:28:46)
;
_computing_structure_refinement 'SHELXL-97 (Sheldrick, 2008)'
_computing_structure_solution 'SHELXS-97 (Sheldrick, 2008)'
_diffrn_ambient_temperature 120(2)
_diffrn_detector_area_resol_mean 8.419
_diffrn_measured_fraction_theta_full 0.998
_diffrn_measured_fraction_theta_max 0.998
_diffrn_measurement_device_type 'Xcalibur, Sapphire2, large Be window'
_diffrn_measurement_method '\w scans'
_diffrn_orient_matrix_UB_11 0.0369359
_diffrn_orient_matrix_UB_12 -0.0151743
_diffrn_orient_matrix_UB_13 0.0385859
_diffrn_orient_matrix_UB_21 0.0294287
_diffrn_orient_matrix_UB_22 0.0208665
_diffrn_orient_matrix_UB_23 0.0059137
_diffrn_orient_matrix_UB_31 -0.0050878
_diffrn_orient_matrix_UB_32 0.0103101
_diffrn_orient_matrix_UB_33 0.0449208
_diffrn_radiation_monochromator graphite
_diffrn_radiation_type MoK\a
_diffrn_radiation_wavelength 0.71073
_diffrn_reflns_av_R_equivalents 0.0737
_diffrn_reflns_av_unetI/netI 0.1038
_diffrn_reflns_limit_h_max 20
_diffrn_reflns_limit_h_min -21
_diffrn_reflns_limit_k_max 31
_diffrn_reflns_limit_k_min -30
_diffrn_reflns_limit_l_max 16
_diffrn_reflns_limit_l_min -13
_diffrn_reflns_number 18989
_diffrn_reflns_theta_full 26
_diffrn_reflns_theta_max 26.05
_diffrn_reflns_theta_min 2.77
_exptl_absorpt_coefficient_mu 5.804
_exptl_absorpt_correction_T_max 1
_exptl_absorpt_correction_T_min 0.40377
_exptl_absorpt_correction_type multi-scan
_exptl_absorpt_process_details
;
        CrysAlis RED, Oxford Diffraction Ltd.,
        Version 1.171.33.55 (release 05-01-2010 CrysAlis171 .NET)
        (compiled Jan  5 2010,16:28:46)
        Empirical absorption correction using spherical harmonics,
 implemented in SCALE3 ABSPACK scaling algorithm.
;
_exptl_crystal_colour orange
_exptl_crystal_density_diffrn 1.858
_exptl_crystal_density_method 'not measured'
_exptl_crystal_description needle
_exptl_crystal_F_000 2816
_exptl_crystal_size_max 0.3
_exptl_crystal_size_mid 0.1
_exptl_crystal_size_min 0.07
_refine_diff_density_max 2.743
_refine_diff_density_min -1.655
_refine_diff_density_rms 0.182
_refine_ls_abs_structure_details 'Flack H D (1983), Acta Cryst. A39, 876-881'
_refine_ls_abs_structure_Flack 0.000(13)
_refine_ls_extinction_method none
_refine_ls_goodness_of_fit_ref 0.98
_refine_ls_hydrogen_treatment constr
_refine_ls_matrix_type full
_refine_ls_number_parameters 665
_refine_ls_number_reflns 7796
_refine_ls_number_restraints 455
_refine_ls_restrained_S_all 0.96
_refine_ls_R_factor_all 0.0788
_refine_ls_R_factor_gt 0.0544
_refine_ls_shift/su_max 0.001
_refine_ls_shift/su_mean 0
_refine_ls_structure_factor_coef Fsqd
_refine_ls_weighting_details 'calc w=1/[\s^2^(Fo^2^)+(0.0649P)^2^+0.0000P] where P=(Fo^2^+2Fc^2^)/3'
_refine_ls_weighting_scheme calc
_refine_ls_wR_factor_gt 0.1176
_refine_ls_wR_factor_ref 0.1246
_reflns_number_gt 5727
_reflns_number_total 7796
_reflns_threshold_expression >2sigma(I)
_cod_data_source_file ja412350f_si_001.cif
_cod_data_source_block Cpd_2b_(Me2Pr_bridge)
_cod_depositor_comments 'Adding full bibliography for 4121582--4121584.cif.'
_cod_original_sg_symbol_H-M 'C c'
_cod_database_code 4121583

loop_
_symmetry_equiv_pos_as_xyz
'x, y, z'
'x, -y, z+1/2'
'x+1/2, y+1/2, z'
'x+1/2, -y+1/2, z+1/2'

loop_
_atom_site_label
_atom_site_type_symbol
_atom_site_fract_x
_atom_site_fract_y
_atom_site_fract_z
_atom_site_U_iso_or_equiv
_atom_site_adp_type
_atom_site_occupancy
_atom_site_symmetry_multiplicity
_atom_site_calc_flag
_atom_site_refinement_flags
Au1 Au 0.59591(3) 0.601709(19) 0.39804(4) 0.02895(13) Uani 1 1 d .
N1A N 0.6471(8) 0.5298(5) 0.4340(10) 0.032(2) Uani 1 1 d U
N2A N 0.7233(9) 0.6197(5) 0.5026(11) 0.041(3) Uani 1 1 d U
N3A N 0.5510(8) 0.6744(5) 0.3627(10) 0.036(3) Uani 1 1 d U
N4A N 0.4686(8) 0.5866(5) 0.2917(10) 0.031(2) Uani 1 1 d U
N5A N 0.3663(8) 0.4580(5) 0.2054(11) 0.033(2) Uani 1 1 d U
N6A N 0.5274(8) 0.4076(5) 0.3332(9) 0.033(2) Uani 1 1 d U
C1A C 0.6155(9) 0.4798(6) 0.4075(12) 0.030(3) Uani 1 1 d U
C2A C 0.6920(10) 0.4481(7) 0.4656(14) 0.038(3) Uani 1 1 d U
H2A H 0.6927 0.4109 0.4627 0.046 Uiso 1 1 calc R
C3A C 0.7638(11) 0.4787(6) 0.5259(13) 0.039(4) Uani 1 1 d U
H3A H 0.8231 0.4671 0.5748 0.047 Uiso 1 1 calc R
C4A C 0.7354(10) 0.5299(6) 0.5034(12) 0.032(3) Uani 1 1 d U
C5A C 0.7755(10) 0.5790(6) 0.5414(13) 0.035(3) Uani 1 1 d U
H5A H 0.8376 0.5824 0.5929 0.042 Uiso 1 1 calc R
C6A C 0.7515(10) 0.6745(7) 0.5434(15) 0.043(4) Uani 1 1 d U
H6AA H 0.8169 0.6775 0.573 0.052 Uiso 1 1 calc R
H6AB H 0.7395 0.6812 0.6064 0.052 Uiso 1 1 calc R
C7A C 0.7044(10) 0.7170(6) 0.4534(13) 0.044(3) Uani 1 1 d U
C8A C 0.6034(11) 0.7188(5) 0.4200(16) 0.041(3) Uani 1 1 d U
H8AA H 0.5991 0.7239 0.4893 0.049 Uiso 1 1 calc R
H8AB H 0.5765 0.75 0.372 0.049 Uiso 1 1 calc R
C9A C 0.4629(11) 0.6757(6) 0.2933(12) 0.034(3) Uani 1 1 d U
H9A H 0.4324 0.7084 0.2731 0.041 Uiso 1 1 calc R
C10A C 0.4173(9) 0.6310(6) 0.2519(12) 0.030(3) Uani 1 1 d U
C11A C 0.3297(9) 0.6140(6) 0.1814(12) 0.033(3) Uani 1 1 d U
H11A H 0.2788 0.6359 0.1432 0.04 Uiso 1 1 calc R
C12A C 0.3298(9) 0.5602(6) 0.1767(10) 0.028(2) Uani 1 1 d U
H12A H 0.2791 0.5388 0.1329 0.033 Uiso 1 1 calc R
C13A C 0.4174(10) 0.5420(6) 0.2476(12) 0.025(2) Uani 1 1 d U
C14A C 0.4378(10) 0.4860(6) 0.2638(12) 0.029(3) Uani 1 1 d U
C15A C 0.5282(10) 0.4595(6) 0.3331(13) 0.028(3) Uani 1 1 d U
C16A C 0.4519(5) 0.3803(4) 0.2723(9) 0.038(3) Uani 1 1 d GU
C17A C 0.4564(5) 0.3259(4) 0.2768(9) 0.049(4) Uani 1 1 d GU
H17A H 0.5124 0.309 0.3199 0.059 Uiso 1 1 calc R
C18A C 0.3790(7) 0.2964(3) 0.2181(10) 0.056(4) Uani 1 1 d GU
H18A H 0.3821 0.2592 0.2212 0.068 Uiso 1 1 calc R
C19A C 0.2971(6) 0.3212(4) 0.1550(10) 0.058(4) Uani 1 1 d GU
H19A H 0.2442 0.301 0.1149 0.069 Uiso 1 1 calc R
C20A C 0.2926(5) 0.3756(4) 0.1505(9) 0.040(3) Uani 1 1 d GU
H20A H 0.2366 0.3925 0.1073 0.048 Uiso 1 1 calc R
C21A C 0.3700(6) 0.4051(3) 0.2091(9) 0.034(3) Uani 1 1 d GU
C22A C 0.7140(10) 0.7051(6) 0.3508(13) 0.041(3) Uani 1 1 d U
H22D H 0.7698 0.7205 0.3603 0.062 Uiso 1 1 calc R
H22E H 0.6632 0.7201 0.2841 0.062 Uiso 1 1 calc R
H22F H 0.7151 0.6671 0.3417 0.062 Uiso 1 1 calc R
C23A C 0.7474(10) 0.7667(6) 0.5069(15) 0.052(4) Uani 1 1 d U
H23D H 0.763 0.7659 0.5862 0.078 Uiso 1 1 calc R
H23E H 0.7061 0.7957 0.4692 0.078 Uiso 1 1 calc R
H23F H 0.8019 0.7715 0.501 0.078 Uiso 1 1 calc R
Au2 Au 0.35591(4) 0.50368(3) 0.44785(4) 0.04074(17) Uani 1 1 d .
N1B N 0.4471(9) 0.5583(6) 0.5190(11) 0.038(3) Uani 1 1 d U
N2B N 0.2755(10) 0.5657(7) 0.3850(12) 0.056(4) Uani 1 1 d U
N3B N 0.2600(9) 0.4495(6) 0.3697(12) 0.049(4) Uani 1 1 d U
N4B N 0.4340(8) 0.4408(5) 0.5070(10) 0.034(2) Uani 1 1 d U
N5B N 0.6821(9) 0.5431(6) 0.7013(11) 0.043(3) Uani 1 1 d U
N6B N 0.6676(9) 0.4347(6) 0.7078(11) 0.038(3) Uani 1 1 d U
C1B C 0.5379(11) 0.5630(8) 0.5901(15) 0.039(4) Uani 1 1 d U
C2B C 0.5573(12) 0.6156(7) 0.6088(15) 0.049(3) Uani 1 1 d U
H2B H 0.6149 0.6302 0.6547 0.059 Uiso 1 1 calc R
C3B C 0.4761(11) 0.6444(7) 0.5473(13) 0.045(3) Uani 1 1 d U
H3B H 0.4691 0.6813 0.544 0.054 Uiso 1 1 calc R
C4B C 0.4110(11) 0.6080(7) 0.4946(14) 0.048(3) Uani 1 1 d U
C5B C 0.3189(12) 0.6132(8) 0.4210(14) 0.054(4) Uani 1 1 d U
H5B H 0.2894 0.6461 0.3983 0.065 Uiso 1 1 calc R
C6B C 0.1852(11) 0.5636(8) 0.3039(16) 0.058(4) Uani 1 1 d DU
H6BA H 0.1807 0.5633 0.2287 0.07 Uiso 1 1 calc R
H6BB H 0.1554 0.5959 0.3095 0.07 Uiso 1 1 calc R
C7B C 0.1356(11) 0.5170(8) 0.3137(16) 0.062(3) Uani 1 1 d DU
C8B C 0.1691(11) 0.4667(9) 0.2864(17) 0.068(5) Uani 1 1 d U
H8BA H 0.1267 0.4382 0.277 0.082 Uiso 1 1 calc R
H8BB H 0.1676 0.4714 0.2134 0.082 Uiso 1 1 calc R
C9B C 0.2886(10) 0.4036(7) 0.3906(13) 0.042(3) Uani 1 1 d U
H9B H 0.2489 0.3748 0.3583 0.05 Uiso 1 1 calc R
C10B C 0.3854(10) 0.3945(7) 0.4667(12) 0.041(3) Uani 1 1 d U
C11B C 0.4417(10) 0.3526(7) 0.5117(14) 0.045(3) Uani 1 1 d U
H11B H 0.4259 0.3166 0.4983 0.054 Uiso 1 1 calc R
C12B C 0.5254(11) 0.3727(7) 0.5798(12) 0.042(3) Uani 1 1 d U
H12B H 0.5782 0.3527 0.6216 0.051 Uiso 1 1 calc R
C13B C 0.5206(11) 0.4285(7) 0.5779(12) 0.037(3) Uani 1 1 d U
C14B C 0.5945(9) 0.4632(8) 0.6420(11) 0.035(3) Uani 1 1 d U
C15B C 0.6022(9) 0.5215(8) 0.6435(12) 0.035(3) Uani 1 1 d U
C21B C 0.7481(5) 0.4581(4) 0.7691(8) 0.035(3) Uani 1 1 d GU
C20B C 0.8226(6) 0.4271(3) 0.8335(9) 0.048(3) Uani 1 1 d GU
H20B H 0.8164 0.3902 0.8351 0.057 Uiso 1 1 calc R
C19B C 0.9063(5) 0.4502(4) 0.8955(9) 0.045(3) Uani 1 1 d GU
H19B H 0.9573 0.429 0.9395 0.054 Uiso 1 1 calc R
C18B C 0.9154(5) 0.5042(4) 0.8931(9) 0.045(3) Uani 1 1 d GU
H18B H 0.9726 0.52 0.9355 0.054 Uiso 1 1 calc R
C17B C 0.8409(6) 0.5352(3) 0.8288(8) 0.039(2) Uani 1 1 d GU
H17B H 0.8471 0.5721 0.8271 0.047 Uiso 1 1 calc R
C16B C 0.7572(5) 0.5121(4) 0.7668(8) 0.039(3) Uani 1 1 d GU
C22B C 0.1395(11) 0.5139(7) 0.4228(15) 0.054(4) Uani 1 1 d U
H22A H 0.2016 0.5082 0.4814 0.082 Uiso 1 1 calc R
H22B H 0.1023 0.4846 0.4228 0.082 Uiso 1 1 calc R
H22C H 0.1173 0.5467 0.4376 0.082 Uiso 1 1 calc R
C23B C 0.0360(11) 0.5186(8) 0.2177(15) 0.063(5) Uani 1 1 d U
H23A H 0.005 0.5478 0.2308 0.094 Uiso 1 1 calc R
H23B H 0.0064 0.4856 0.2167 0.094 Uiso 1 1 calc R
H23C H 0.0343 0.5235 0.1453 0.094 Uiso 1 1 calc R
S1 S 0.5246(3) 0.1733(2) 0.6554(6) 0.0847(16) Uani 1 1 d DU
F1 F 0.5724(8) 0.1535(5) 0.5098(13) 0.101(4) Uani 1 1 d U
F2 F 0.4450(7) 0.1956(6) 0.4425(12) 0.108(4) Uani 1 1 d U
F3 F 0.5730(8) 0.2345(5) 0.5403(14) 0.112(4) Uani 1 1 d U
O1 O 0.4770(9) 0.2182(7) 0.6672(16) 0.119(6) Uani 1 1 d DU
O2 O 0.6160(8) 0.1684(6) 0.7406(13) 0.087(5) Uani 1 1 d DU
O3 O 0.4742(8) 0.1253(5) 0.6271(13) 0.087(4) Uani 1 1 d DU
C1C C 0.5310(12) 0.1893(9) 0.532(2) 0.082(3) Uani 1 1 d U
S2 S 0.7151(6) 0.7543(3) 0.7945(7) 0.124(3) Uani 1 1 d DU
F4 F 0.8109(14) 0.7250(9) 0.9992(18) 0.186(8) Uani 1 1 d U
F5 F 0.6753(15) 0.6917(8) 0.912(2) 0.174(7) Uani 1 1 d U
F6 F 0.7686(14) 0.6641(8) 0.8819(19) 0.177(7) Uani 1 1 d U
O4 O 0.6513(15) 0.7273(7) 0.6958(13) 0.137(7) Uani 1 1 d DU
O5 O 0.6779(17) 0.7962(8) 0.835(2) 0.176(9) Uani 1 1 d DU
O6 O 0.8039(14) 0.7569(12) 0.805(2) 0.220(10) Uani 1 1 d DU
C2C C 0.742(2) 0.7084(12) 0.896(2) 0.106(5) Uani 1 1 d U

loop_
_atom_site_aniso_label
_atom_site_aniso_U_11
_atom_site_aniso_U_22
_atom_site_aniso_U_33
_atom_site_aniso_U_23
_atom_site_aniso_U_13
_atom_site_aniso_U_12
Au1 0.0254(2) 0.0299(3) 0.0290(3) -0.0018(3) 0.01131(19) 0.0004(3)
N1A 0.027(4) 0.039(5) 0.028(6) 0.014(5) 0.011(4) 0.002(3)
N2A 0.044(8) 0.038(4) 0.040(8) -0.009(5) 0.020(6) -0.002(5)
N3A 0.035(4) 0.037(7) 0.032(7) 0.000(5) 0.013(5) -0.005(5)
N4A 0.022(4) 0.035(4) 0.041(7) 0.001(5) 0.019(4) 0.002(3)
N5A 0.032(4) 0.038(4) 0.035(6) 0.003(5) 0.021(4) -0.002(4)
N6A 0.034(4) 0.038(4) 0.028(6) -0.006(4) 0.015(4) 0.005(3)
C1A 0.033(4) 0.039(5) 0.013(6) 0.009(5) 0.009(5) 0.004(3)
C2A 0.034(5) 0.039(5) 0.037(9) 0.003(6) 0.013(6) 0.006(4)
C3A 0.036(5) 0.040(5) 0.026(8) 0.001(6) 0.004(6) 0.009(4)
C4A 0.029(5) 0.038(4) 0.025(8) 0.004(6) 0.009(5) 0.005(4)
C5A 0.031(6) 0.043(5) 0.037(8) 0.001(6) 0.021(6) -0.003(4)
C6A 0.028(7) 0.041(5) 0.048(8) -0.007(5) 0.009(7) -0.010(6)
C7A 0.030(5) 0.039(5) 0.051(7) -0.007(5) 0.009(6) -0.002(5)
C8A 0.035(5) 0.029(7) 0.055(11) -0.001(6) 0.018(6) -0.001(5)
C9A 0.038(5) 0.033(5) 0.024(8) 0.003(6) 0.009(5) 0.001(5)
C10A 0.027(5) 0.034(4) 0.034(8) -0.004(5) 0.019(5) 0.003(3)
C11A 0.027(5) 0.038(5) 0.032(8) 0.005(6) 0.012(5) 0.004(4)
C12A 0.028(5) 0.038(5) 0.015(7) 0.003(5) 0.008(5) -0.001(4)
C13A 0.027(5) 0.036(3) 0.018(7) 0.006(5) 0.016(5) -0.001(3)
C14A 0.030(4) 0.037(4) 0.022(7) 0.005(5) 0.014(5) 0.000(3)
C15A 0.029(4) 0.037(4) 0.031(8) -0.002(5) 0.024(5) 0.003(3)
C16A 0.038(4) 0.036(4) 0.041(8) 0.000(5) 0.021(5) 0.000(3)
C17A 0.054(6) 0.036(4) 0.057(9) -0.003(6) 0.027(7) 0.005(4)
C18A 0.064(8) 0.030(6) 0.063(10) -0.004(7) 0.021(7) 0.001(4)
C19A 0.056(7) 0.037(5) 0.064(10) 0.000(7) 0.017(7) -0.006(5)
C20A 0.037(5) 0.038(5) 0.043(8) -0.004(6) 0.018(6) -0.001(4)
C21A 0.036(4) 0.038(4) 0.033(7) -0.001(6) 0.020(5) -0.002(4)
C22A 0.028(7) 0.036(9) 0.053(7) -0.005(6) 0.014(6) -0.015(7)
C23A 0.026(6) 0.036(6) 0.078(11) -0.016(6) 0.013(8) 0.004(5)
Au2 0.0280(3) 0.0622(4) 0.0272(3) -0.0007(3) 0.0097(2) 0.0057(3)
N1B 0.031(4) 0.055(5) 0.028(7) 0.010(5) 0.014(5) 0.003(4)
N2B 0.045(6) 0.094(10) 0.027(8) -0.002(7) 0.016(5) 0.007(6)
N3B 0.031(6) 0.073(8) 0.037(8) 0.013(7) 0.011(5) 0.009(6)
N4B 0.024(4) 0.059(5) 0.021(6) 0.004(5) 0.012(4) -0.006(4)
N5B 0.036(4) 0.050(6) 0.043(8) -0.001(6) 0.019(5) 0.001(4)
N6B 0.029(4) 0.052(5) 0.028(7) 0.008(5) 0.010(4) 0.001(3)
C1B 0.033(4) 0.048(5) 0.034(9) 0.004(7) 0.014(6) -0.003(4)
C2B 0.048(5) 0.048(5) 0.052(10) 0.002(7) 0.023(7) -0.003(5)
C3B 0.058(6) 0.050(5) 0.040(9) 0.003(6) 0.034(6) 0.007(4)
C4B 0.044(5) 0.058(6) 0.042(9) 0.014(7) 0.021(6) 0.010(4)
C5B 0.048(5) 0.073(8) 0.035(10) 0.020(8) 0.016(7) 0.020(5)
C6B 0.039(6) 0.089(10) 0.047(10) 0.016(8) 0.022(6) 0.013(7)
C7B 0.038(6) 0.084(9) 0.062(8) 0.033(8) 0.022(6) 0.022(5)
C8B 0.024(7) 0.095(9) 0.058(10) -0.011(8) -0.002(7) 0.003(6)
C9B 0.028(4) 0.057(7) 0.038(9) -0.012(7) 0.014(5) -0.011(5)
C10B 0.036(5) 0.055(6) 0.022(7) -0.001(7) 0.008(6) -0.002(4)
C11B 0.039(6) 0.054(5) 0.042(9) 0.002(7) 0.020(6) -0.002(4)
C12B 0.043(5) 0.055(5) 0.018(7) 0.009(6) 0.006(5) 0.000(5)
C13B 0.035(5) 0.055(5) 0.010(7) 0.005(6) 0.003(5) 0.001(4)
C14B 0.025(5) 0.055(5) 0.024(9) 0.007(5) 0.012(5) 0.001(3)
C15B 0.029(4) 0.054(5) 0.031(9) 0.001(6) 0.023(5) 0.004(3)
C21B 0.026(4) 0.054(5) 0.028(7) 0.015(5) 0.016(4) -0.002(3)
C20B 0.027(5) 0.062(6) 0.044(8) 0.010(7) 0.009(5) 0.001(4)
C19B 0.020(4) 0.057(5) 0.061(9) 0.001(7) 0.021(5) 0.009(5)
C18B 0.028(5) 0.060(6) 0.050(8) 0.002(6) 0.022(5) -0.002(4)
C17B 0.039(3) 0.040(3) 0.039(3) 0.0004(10) 0.0193(14) -0.0018(10)
C16B 0.033(4) 0.051(5) 0.036(7) -0.005(5) 0.019(4) 0.001(3)
C22B 0.028(8) 0.070(12) 0.057(7) 0.010(8) 0.015(6) -0.005(8)
C23B 0.041(6) 0.083(13) 0.057(8) 0.023(10) 0.018(6) 0.014(5)
S1 0.041(2) 0.070(3) 0.101(4) -0.023(3) 0.000(2) 0.002(2)
F1 0.059(7) 0.082(7) 0.139(11) -0.015(8) 0.028(7) 0.015(6)
F2 0.048(5) 0.116(11) 0.111(7) 0.007(8) 0.000(6) 0.012(6)
F3 0.065(7) 0.063(6) 0.161(12) 0.012(7) 0.018(7) 0.001(6)
O1 0.055(8) 0.120(10) 0.130(12) -0.053(11) 0.005(8) 0.023(7)
O2 0.039(5) 0.068(9) 0.105(8) -0.024(8) -0.005(6) -0.002(5)
O3 0.043(7) 0.096(7) 0.105(11) -0.028(8) 0.021(7) -0.019(6)
C1C 0.029(7) 0.061(9) 0.123(8) 0.003(9) 0.010(6) 0.012(7)
S2 0.168(7) 0.103(5) 0.121(5) -0.043(4) 0.086(5) -0.079(5)
F4 0.144(12) 0.191(17) 0.138(9) -0.074(9) 0.002(10) 0.026(12)
F5 0.167(13) 0.158(16) 0.215(19) 0.069(14) 0.107(12) -0.013(12)
F6 0.167(15) 0.116(10) 0.196(17) -0.058(8) 0.048(13) 0.008(11)
O4 0.205(16) 0.104(13) 0.093(8) -0.024(7) 0.065(10) -0.073(12)
O5 0.205(19) 0.078(11) 0.20(2) -0.050(10) 0.062(16) -0.020(11)
O6 0.214(13) 0.29(2) 0.22(2) -0.086(19) 0.160(17) -0.148(17)
C2C 0.113(13) 0.105(11) 0.100(9) -0.033(7) 0.052(8) -0.017(10)

loop_
_atom_type_symbol
_atom_type_description
_atom_type_scat_dispersion_real
_atom_type_scat_dispersion_imag
_atom_type_scat_source
C C 0.0033 0.0016 'International Tables Vol C Tables 4.2.6.8 and 6.1.1.4'
H H 0 0 'International Tables Vol C Tables 4.2.6.8 and 6.1.1.4'
N N 0.0061 0.0033 'International Tables Vol C Tables 4.2.6.8 and 6.1.1.4'
O O 0.0106 0.006 'International Tables Vol C Tables 4.2.6.8 and 6.1.1.4'
F F 0.0171 0.0103 'International Tables Vol C Tables 4.2.6.8 and 6.1.1.4'
S S 0.1246 0.1234 'International Tables Vol C Tables 4.2.6.8 and 6.1.1.4'
Au Au -2.0133 8.8022 'International Tables Vol C Tables 4.2.6.8 and 6.1.1.4'

loop_
_geom_angle_atom_site_label_1
_geom_angle_atom_site_label_2
_geom_angle_atom_site_label_3
_geom_angle
N3A Au1 N4A 81.2(5)
N3A Au1 N1A 177.0(5)
N4A Au1 N1A 101.3(5)
N3A Au1 N2A 96.8(5)
N4A Au1 N2A 177.8(6)
N1A Au1 N2A 80.7(5)
C4A N1A C1A 110.8(13)
C4A N1A Au1 112.5(11)
C1A N1A Au1 136.7(9)
C5A N2A C6A 124.1(14)
C5A N2A Au1 113.8(11)
C6A N2A Au1 121.6(10)
C9A N3A C8A 124.3(13)
C9A N3A Au1 111.6(10)
C8A N3A Au1 123.3(9)
C10A N4A C13A 111.1(12)
C10A N4A Au1 113.1(10)
C13A N4A Au1 135.8(10)
C14A N5A C21A 120.9(12)
C15A N6A C16A 121.7(12)
N1A C1A C2A 104.4(12)
N1A C1A C15A 131.9(13)
C2A C1A C15A 123.6(14)
C3A C2A C1A 109.4(15)
C3A C2A H2A 125.3
C1A C2A H2A 125.3
C2A C3A C4A 107.2(14)
C2A C3A H3A 126.4
C4A C3A H3A 126.4
N1A C4A C3A 108.1(14)
N1A C4A C5A 116.4(14)
C3A C4A C5A 135.3(14)
N2A C5A C4A 116.5(14)
N2A C5A H5A 121.7
C4A C5A H5A 121.7
N2A C6A C7A 114.4(13)
N2A C6A H6AA 108.7
C7A C6A H6AA 108.7
N2A C6A H6AB 108.7
C7A C6A H6AB 108.7
H6AA C6A H6AB 107.6
C23A C7A C22A 112.2(14)
C23A C7A C6A 105.7(13)
C22A C7A C6A 110.2(14)
C23A C7A C8A 109.6(13)
C22A C7A C8A 109.8(13)
C6A C7A C8A 109.2(14)
N3A C8A C7A 116.8(13)
N3A C8A H8AA 108.1
C7A C8A H8AA 108.1
N3A C8A H8AB 108.1
C7A C8A H8AB 108.1
H8AA C8A H8AB 107.3
N3A C9A C10A 120.0(15)
N3A C9A H9A 120
C10A C9A H9A 120
C9A C10A N4A 114.1(13)
C9A C10A C11A 139.6(15)
N4A C10A C11A 106.3(12)
C12A C11A C10A 108.4(13)
C12A C11A H11A 125.8
C10A C11A H11A 125.8
C11A C12A C13A 108.8(13)
C11A C12A H12A 125.6
C13A C12A H12A 125.6
N4A C13A C12A 105.3(12)
N4A C13A C14A 133.2(13)
C12A C13A C14A 121.4(14)
N5A C14A C13A 111.2(13)
N5A C14A C15A 120.2(14)
C13A C14A C15A 128.6(14)
N6A C15A C1A 111.6(14)
N6A C15A C14A 116.0(14)
C1A C15A C14A 132.3(14)
N6A C16A C17A 118.4(8)
N6A C16A C21A 121.6(8)
C17A C16A C21A 120
C16A C17A C18A 120
C16A C17A H17A 120
C18A C17A H17A 120
C19A C18A C17A 120
C19A C18A H18A 120
C17A C18A H18A 120
C18A C19A C20A 120
C18A C19A H19A 120
C20A C19A H19A 120
C21A C20A C19A 120
C21A C20A H20A 120
C19A C20A H20A 120
N5A C21A C20A 120.4(8)
N5A C21A C16A 119.6(8)
C20A C21A C16A 120
C7A C22A H22D 109.5
C7A C22A H22E 109.5
H22D C22A H22E 109.5
C7A C22A H22F 109.5
H22D C22A H22F 109.5
H22E C22A H22F 109.5
C7A C23A H23D 109.5
C7A C23A H23E 109.5
H23D C23A H23E 109.5
C7A C23A H23F 109.5
H23D C23A H23F 109.5
H23E C23A H23F 109.5
N1B Au2 N4B 99.1(6)
N1B Au2 N2B 82.2(6)
N4B Au2 N2B 178.5(6)
N1B Au2 N3B 177.8(6)
N4B Au2 N3B 82.8(5)
N2B Au2 N3B 95.9(7)
C4B N1B C1B 108.0(15)
C4B N1B Au2 112.3(11)
C1B N1B Au2 139.6(13)
C5B N2B C6B 120.7(17)
C5B N2B Au2 113.8(12)
C6B N2B Au2 125.2(14)
C9B N3B C8B 127.1(17)
C9B N3B Au2 113.4(11)
C8B N3B Au2 119.1(13)
C13B N4B C10B 108.6(14)
C13B N4B Au2 139.7(12)
C10B N4B Au2 111.7(9)
C15B N5B C16B 120.4(14)
C14B N6B C21B 120.8(14)
C2B C1B N1B 107.6(17)
C2B C1B C15B 124.4(16)
N1B C1B C15B 127.8(17)
C1B C2B C3B 108.3(16)
C1B C2B H2B 125.8
C3B C2B H2B 125.8
C4B C3B C2B 105.8(15)
C4B C3B H3B 127.1
C2B C3B H3B 127.1
C3B C4B N1B 110.2(14)
C3B C4B C5B 131.4(19)
N1B C4B C5B 118.4(19)
N2B C5B C4B 113.2(19)
N2B C5B H5B 123.4
C4B C5B H5B 123.4
N2B C6B C7B 114.4(16)
N2B C6B H6BA 108.7
C7B C6B H6BA 108.7
N2B C6B H6BB 108.7
C7B C6B H6BB 108.7
H6BA C6B H6BB 107.6
C22B C7B C6B 112.6(17)
C22B C7B C8B 111.5(15)
C6B C7B C8B 110.5(17)
C22B C7B C23B 110.3(15)
C6B C7B C23B 109.6(14)
C8B C7B C23B 101.8(16)
N3B C8B C7B 116.3(16)
N3B C8B H8BA 108.2
C7B C8B H8BA 108.2
N3B C8B H8BB 108.2
C7B C8B H8BB 108.2
H8BA C8B H8BB 107.4
N3B C9B C10B 119.1(16)
N3B C9B H9B 120.5
C10B C9B H9B 120.5
C11B C10B N4B 109.4(13)
C11B C10B C9B 137.5(17)
N4B C10B C9B 113.1(15)
C10B C11B C12B 106.6(16)
C10B C11B H11B 126.7
C12B C11B H11B 126.7
C11B C12B C13B 109.3(15)
C11B C12B H12B 125.4
C13B C12B H12B 125.4
N4B C13B C12B 106.2(14)
N4B C13B C14B 128.5(17)
C12B C13B C14B 125.3(15)
N6B C14B C13B 109.3(18)
N6B C14B C15B 118.8(13)
C13B C14B C15B 131.8(13)
N5B C15B C1B 107.9(16)
N5B C15B C14B 118.9(14)
C1B C15B C14B 133.1(13)
N6B C21B C20B 119.0(9)
N6B C21B C16B 121.0(9)
C20B C21B C16B 120
C21B C20B C19B 120
C21B C20B H20B 120
C19B C20B H20B 120
C18B C19B C20B 120
C18B C19B H19B 120
C20B C19B H19B 120
C17B C18B C19B 120
C17B C18B H18B 120
C19B C18B H18B 120
C18B C17B C16B 120
C18B C17B H17B 120
C16B C17B H17B 120
C17B C16B C21B 120
C17B C16B N5B 120.1(8)
C21B C16B N5B 119.9(8)
C7B C22B H22A 109.5
C7B C22B H22B 109.5
H22A C22B H22B 109.5
C7B C22B H22C 109.5
H22A C22B H22C 109.5
H22B C22B H22C 109.5
C7B C23B H23A 109.5
C7B C23B H23B 109.5
H23A C23B H23B 109.5
C7B C23B H23C 109.5
H23A C23B H23C 109.5
H23B C23B H23C 109.5
O2 S1 O3 114.8(9)
O2 S1 O1 115.3(9)
O3 S1 O1 113.9(10)
O2 S1 C1C 104.0(11)
O3 S1 C1C 104.1(10)
O1 S1 C1C 102.6(12)
F1 C1C F3 107.6(19)
F1 C1C F2 111(2)
F3 C1C F2 105.8(18)
F1 C1C S1 110.6(17)
F3 C1C S1 113.0(18)
F2 C1C S1 109.1(17)
O4 S2 O6 113.1(16)
O4 S2 O5 115.5(16)
O6 S2 O5 123.2(16)
O4 S2 C2C 102.4(13)
O6 S2 C2C 95.6(17)
O5 S2 C2C 100.9(15)
F6 C2C F5 98(3)
F6 C2C F4 104(3)
F5 C2C F4 108(3)
F6 C2C S2 118(2)
F5 C2C S2 116(2)
F4 C2C S2 112(2)

loop_
_geom_bond_atom_site_label_1
_geom_bond_atom_site_label_2
_geom_bond_distance
Au1 N3A 1.976(13)
Au1 N4A 1.980(12)
Au1 N1A 1.990(13)
Au1 N2A 1.991(14)
N1A C4A 1.337(19)
N1A C1A 1.364(18)
N2A C5A 1.30(2)
N2A C6A 1.50(2)
N3A C9A 1.33(2)
N3A C8A 1.420(18)
N4A C10A 1.373(18)
N4A C13A 1.383(19)
N5A C14A 1.302(18)
N5A C21A 1.349(13)
N6A C15A 1.325(19)
N6A C16A 1.341(14)
C1A C2A 1.41(2)
C1A C15A 1.43(2)
C2A C3A 1.35(2)
C2A H2A 0.95
C3A C4A 1.38(2)
C3A H3A 0.95
C4A C5A 1.40(2)
C5A H5A 0.95
C6A C7A 1.54(2)
C6A H6AA 0.99
C6A H6AB 0.99
C7A C23A 1.47(2)
C7A C22A 1.51(2)
C7A C8A 1.56(2)
C8A H8AA 0.99
C8A H8AB 0.99
C9A C10A 1.34(2)
C9A H9A 0.95
C10A C11A 1.40(2)
C11A C12A 1.37(2)
C11A H11A 0.95
C12A C13A 1.41(2)
C12A H12A 0.95
C13A C14A 1.46(2)
C14A C15A 1.52(2)
C16A C17A 1.39
C16A C21A 1.39
C17A C18A 1.39
C17A H17A 0.95
C18A C19A 1.39
C18A H18A 0.95
C19A C20A 1.39
C19A H19A 0.95
C20A C21A 1.39
C20A H20A 0.95
C22A H22D 0.98
C22A H22E 0.98
C22A H22F 0.98
C23A H23D 0.98
C23A H23E 0.98
C23A H23F 0.98
Au2 N1B 1.961(14)
Au2 N4B 1.990(13)
Au2 N2B 1.995(17)
Au2 N3B 2.009(16)
N1B C4B 1.38(2)
N1B C1B 1.38(2)
N2B C5B 1.38(3)
N2B C6B 1.40(2)
N3B C9B 1.25(2)
N3B C8B 1.48(2)
N4B C13B 1.35(2)
N4B C10B 1.395(19)
N5B C15B 1.322(19)
N5B C16B 1.398(15)
N6B C14B 1.34(2)
N6B C21B 1.352(15)
C1B C2B 1.38(3)
C1B C15B 1.44(2)
C2B C3B 1.43(2)
C2B H2B 0.95
C3B C4B 1.36(2)
C3B H3B 0.95
C4B C5B 1.40(2)
C5B H5B 0.95
C6B C7B 1.505(16)
C6B H6BA 0.99
C6B H6BB 0.99
C7B C22B 1.46(3)
C7B C8B 1.52(3)
C7B C23B 1.56(2)
C8B H8BA 0.99
C8B H8BB 0.99
C9B C10B 1.48(2)
C9B H9B 0.95
C10B C11B 1.37(2)
C11B C12B 1.37(2)
C11B H11B 0.95
C12B C13B 1.42(2)
C12B H12B 0.95
C13B C14B 1.44(2)
C14B C15B 1.49(3)
C21B C20B 1.39
C21B C16B 1.39
C20B C19B 1.39
C20B H20B 0.95
C19B C18B 1.39
C19B H19B 0.95
C18B C17B 1.39
C18B H18B 0.95
C17B C16B 1.39
C17B H17B 0.95
C22B H22A 0.98
C22B H22B 0.98
C22B H22C 0.98
C23B H23A 0.98
C23B H23B 0.98
C23B H23C 0.98
S1 O2 1.429(11)
S1 O3 1.437(12)
S1 O1 1.459(12)
S1 C1C 1.79(3)
F1 C1C 1.28(2)
F2 C1C 1.39(2)
F3 C1C 1.34(2)
S2 O4 1.431(14)
S2 O6 1.458(16)
S2 O5 1.484(16)
S2 C2C 1.70(3)
F4 C2C 1.39(3)
F5 C2C 1.33(3)
F6 C2C 1.27(3)

loop_
_geom_torsion_atom_site_label_1
_geom_torsion_atom_site_label_2
_geom_torsion_atom_site_label_3
_geom_torsion_atom_site_label_4
_geom_torsion
N4A Au1 N1A C4A 177.9(10)
N2A Au1 N1A C4A -1.3(10)
N4A Au1 N1A C1A -3.2(15)
N2A Au1 N1A C1A 177.6(15)
N3A Au1 N2A C5A -178.0(10)
N1A Au1 N2A C5A 0.2(10)
N3A Au1 N2A C6A 10.1(13)
N1A Au1 N2A C6A -171.7(13)
N4A Au1 N3A C9A 2.4(11)
N2A Au1 N3A C9A -178.3(11)
N4A Au1 N3A C8A 171.9(14)
N2A Au1 N3A C8A -8.9(14)
N3A Au1 N4A C10A -1.0(9)
N1A Au1 N4A C10A -179.2(9)
N3A Au1 N4A C13A 179.7(14)
N1A Au1 N4A C13A 1.6(14)
C4A N1A C1A C2A -0.5(17)
Au1 N1A C1A C2A -179.5(12)
C4A N1A C1A C15A -176.3(16)
Au1 N1A C1A C15A 5(3)
N1A C1A C2A C3A 2.0(18)
C15A C1A C2A C3A 178.3(15)
C1A C2A C3A C4A -3(2)
C1A N1A C4A C3A -1.1(18)
Au1 N1A C4A C3A 178.1(11)
C1A N1A C4A C5A -177.0(13)
Au1 N1A C4A C5A 2.2(17)
C2A C3A C4A N1A 2(2)
C2A C3A C4A C5A 177.1(17)
C6A N2A C5A C4A 172.6(15)
Au1 N2A C5A C4A 0.9(16)
N1A C4A C5A N2A -2(2)
C3A C4A C5A N2A -176.6(18)
C5A N2A C6A C7A 148.6(15)
Au1 N2A C6A C7A -40.3(19)
N2A C6A C7A C23A -174.6(14)
N2A C6A C7A C22A -53.1(18)
N2A C6A C7A C8A 67.5(18)
C9A N3A C8A C7A -154.1(15)
Au1 N3A C8A C7A 38(2)
C23A C7A C8A N3A 177.4(15)
C22A C7A C8A N3A 53.7(19)
C6A C7A C8A N3A -67.2(19)
C8A N3A C9A C10A -173.0(15)
Au1 N3A C9A C10A -3.6(19)
N3A C9A C10A N4A 3(2)
N3A C9A C10A C11A 179.5(17)
C13A N4A C10A C9A 178.9(13)
Au1 N4A C10A C9A -0.6(15)
C13A N4A C10A C11A 1.2(15)
Au1 N4A C10A C11A -178.3(9)
C9A C10A C11A C12A -178.7(18)
N4A C10A C11A C12A -1.9(16)
C10A C11A C12A C13A 2.0(16)
C10A N4A C13A C12A 0.0(15)
Au1 N4A C13A C12A 179.3(10)
C10A N4A C13A C14A -178.3(15)
Au1 N4A C13A C14A 1(2)
C11A C12A C13A N4A -1.2(15)
C11A C12A C13A C14A 177.3(13)
C21A N5A C14A C13A -179.3(12)
C21A N5A C14A C15A 3(2)
N4A C13A C14A N5A 178.4(14)
C12A C13A C14A N5A 0(2)
N4A C13A C14A C15A -4(3)
C12A C13A C14A C15A 177.6(13)
C16A N6A C15A C1A 177.8(12)
C16A N6A C15A C14A 2.5(19)
N1A C1A C15A N6A -179.8(15)
C2A C1A C15A N6A 5(2)
N1A C1A C15A C14A -6(3)
C2A C1A C15A C14A 179.4(15)
N5A C14A C15A N6A -3(2)
C13A C14A C15A N6A 180.0(14)
N5A C14A C15A C1A -177.1(15)
C13A C14A C15A C1A 6(3)
C15A N6A C16A C17A -179.9(11)
C15A N6A C16A C21A -2.4(16)
N6A C16A C17A C18A 177.6(11)
C21A C16A C17A C18A 0
C16A C17A C18A C19A 0
C17A C18A C19A C20A 0
C18A C19A C20A C21A 0
C14A N5A C21A C20A 177.0(11)
C14A N5A C21A C16A -2.9(17)
C19A C20A C21A N5A -179.9(11)
C19A C20A C21A C16A 0
N6A C16A C21A N5A 2.4(13)
C17A C16A C21A N5A 179.9(11)
N6A C16A C21A C20A -177.5(11)
C17A C16A C21A C20A 0
N4B Au2 N1B C4B -178.5(10)
N2B Au2 N1B C4B 2.3(12)
N4B Au2 N1B C1B -1(2)
N2B Au2 N1B C1B 179.9(19)
N1B Au2 N2B C5B -1.3(13)
N3B Au2 N2B C5B 180.0(12)
N1B Au2 N2B C6B 172.9(15)
N3B Au2 N2B C6B -5.9(16)
N4B Au2 N3B C9B 0.1(13)
N2B Au2 N3B C9B 179.4(12)
N4B Au2 N3B C8B -172.8(14)
N2B Au2 N3B C8B 6.5(15)
N1B Au2 N4B C13B 3.8(18)
N3B Au2 N4B C13B -177.4(17)
N1B Au2 N4B C10B -178.8(10)
N3B Au2 N4B C10B 0.0(11)
C4B N1B C1B C2B -0.2(19)
Au2 N1B C1B C2B -177.9(13)
C4B N1B C1B C15B 175.7(17)
Au2 N1B C1B C15B -2(3)
N1B C1B C2B C3B 0(2)
C15B C1B C2B C3B -176.1(16)
C1B C2B C3B C4B 0.3(19)
C2B C3B C4B N1B -0.4(18)
C2B C3B C4B C5B -178.3(17)
C1B N1B C4B C3B 0.4(19)
Au2 N1B C4B C3B 178.8(11)
C1B N1B C4B C5B 178.6(15)
Au2 N1B C4B C5B -3.0(19)
C6B N2B C5B C4B -174.4(16)
Au2 N2B C5B C4B 0.0(19)
C3B C4B C5B N2B 179.7(17)
N1B C4B C5B N2B 2(2)
C5B N2B C6B C7B -150.4(18)
Au2 N2B C6B C7B 36(2)
N2B C6B C7B C22B 58(2)
N2B C6B C7B C8B -68(2)
N2B C6B C7B C23B -179.1(17)
C9B N3B C8B C7B 150.2(19)
Au2 N3B C8B C7B -38(2)
C22B C7B C8B N3B -56(2)
C6B C7B C8B N3B 71(2)
C23B C7B C8B N3B -173.1(17)
C8B N3B C9B C10B 172.0(17)
Au2 N3B C9B C10B 0(2)
C13B N4B C10B C11B -0.5(17)
Au2 N4B C10B C11B -178.7(11)
C13B N4B C10B C9B 178.2(14)
Au2 N4B C10B C9B -0.1(16)
N3B C9B C10B C11B 178.3(18)
N3B C9B C10B N4B 0(2)
N4B C10B C11B C12B -0.1(18)
C9B C10B C11B C12B -178.3(19)
C10B C11B C12B C13B 0.7(19)
C10B N4B C13B C12B 0.9(17)
Au2 N4B C13B C12B 178.3(12)
C10B N4B C13B C14B -178.0(15)
Au2 N4B C13B C14B 0(3)
C11B C12B C13B N4B -1.0(18)
C11B C12B C13B C14B 177.9(15)
C21B N6B C14B C13B 174.2(14)
C21B N6B C14B C15B -4(2)
N4B C13B C14B N6B 175.6(18)
C12B C13B C14B N6B -3(2)
N4B C13B C14B C15B -6(3)
C12B C13B C14B C15B 175.0(14)
C16B N5B C15B C1B 176.7(13)
C16B N5B C15B C14B -5(2)
C2B C1B C15B N5B -7(2)
N1B C1B C15B N5B 177.8(18)
C2B C1B C15B C14B 174.9(16)
N1B C1B C15B C14B 0(3)
N6B C14B C15B N5B 6(2)
C13B C14B C15B N5B -171.6(15)
N6B C14B C15B C1B -175.7(18)
C13B C14B C15B C1B 6(3)
C14B N6B C21B C20B -178.0(11)
C14B N6B C21B C16B 0.8(19)
N6B C21B C20B C19B 178.8(12)
C16B C21B C20B C19B 0
C21B C20B C19B C18B 0
C20B C19B C18B C17B 0
C19B C18B C17B C16B 0
C18B C17B C16B C21B 0
C18B C17B C16B N5B -179.6(11)
N6B C21B C16B C17B -178.7(12)
C20B C21B C16B C17B 0
N6B C21B C16B N5B 0.8(13)
C20B C21B C16B N5B 179.6(11)
C15B N5B C16B C17B -179.0(11)
C15B N5B C16B C21B 1.4(17)
O2 S1 C1C F1 58.8(17)
O3 S1 C1C F1 -61.8(16)
O1 S1 C1C F1 179.2(14)
O2 S1 C1C F3 -61.9(15)
O3 S1 C1C F3 177.5(13)
O1 S1 C1C F3 58.5(15)
O2 S1 C1C F2 -179.3(14)
O3 S1 C1C F2 60.1(16)
O1 S1 C1C F2 -58.9(17)
O4 S2 C2C F6 54(3)
O6 S2 C2C F6 -61(3)
O5 S2 C2C F6 174(3)
O4 S2 C2C F5 -61(3)
O6 S2 C2C F5 -177(2)
O5 S2 C2C F5 58(3)
O4 S2 C2C F4 174(2)
O6 S2 C2C F4 59(2)
O5 S2 C2C F4 -67(2)
